data_2210740
loop_
_publ_author_name
'Jean M. McKenzie'
'Klaus R. Koch'

_publ_section_title
;
 <i>N</i>-(4-Chlorobenzoyl)-<i>N</i>',<i>N</i>'-diethylthiourea
;
_journal_coeditor_code OB2057
_journal_issue 10
_journal_name_full 'Acta Crystallographica Section E'
_journal_page_first o4263
_journal_page_last o4264
_journal_paper_doi 10.1107/S1600536806034325
_journal_volume 62
_journal_year 2006
_chemical_formula_iupac 'C12 H15 Cl N2 O S'
_chemical_formula_moiety 'C12 H15 Cl N2 O S'
_chemical_formula_sum 'C12 H15 Cl N2 O S'
_chemical_formula_weight 270.77
_chemical_name_systematic
;
N-(4-Chlorobenzoyl)-N',N'-diethylthiourea
;
_space_group_IT_number 14
_symmetry_cell_setting monoclinic
_symmetry_space_group_name_Hall '-P 2ybc'
_symmetry_space_group_name_H-M 'P 1 21/c 1'
_atom_sites_solution_hydrogens geom
_atom_sites_solution_primary direct
_atom_sites_solution_secondary difmap
_cell_angle_alpha 90.00
_cell_angle_beta 93.871(5)
_cell_angle_gamma 90.00
_cell_formula_units_Z 4
_cell_length_a 6.9055(19)
_cell_length_b 18.483(5)
_cell_length_c 10.028(3)
_cell_measurement_reflns_used 1515
_cell_measurement_temperature 100(2)
_cell_measurement_theta_max 27.733
_cell_measurement_theta_min 2.958
_cell_volume 1277.0(6)
_computing_cell_refinement 'SAINT (Bruker, 2002)'
_computing_data_collection 'SMART (Bruker, 2001)'
_computing_data_reduction SAINT
_computing_molecular_graphics
;
X-SEED (Barbour, 2001; Atwood & Barbour, 2003)
;
_computing_publication_material
;
X-SEED
;
_computing_structure_refinement 'SHELXL97 (Sheldrick, 1997)'
_computing_structure_solution 'SHELXS97 (Sheldrick, 1997)'
_diffrn_ambient_temperature 100(2)
_diffrn_measured_fraction_theta_full 0.998
_diffrn_measured_fraction_theta_max 0.931
_diffrn_measurement_device_type 'Bruker APEX CCD area-detector'
_diffrn_measurement_method \w
_diffrn_radiation_monochromator graphite
_diffrn_radiation_source 'fine-focus sealed tube'
_diffrn_radiation_type MoK\a
_diffrn_radiation_wavelength 0.71073
_diffrn_reflns_av_R_equivalents 0.0431
_diffrn_reflns_av_sigmaI/netI 0.0573
_diffrn_reflns_limit_h_max 9
_diffrn_reflns_limit_h_min -9
_diffrn_reflns_limit_k_max 24
_diffrn_reflns_limit_k_min -19
_diffrn_reflns_limit_l_max 12
_diffrn_reflns_limit_l_min -12
_diffrn_reflns_number 7901
_diffrn_reflns_theta_full 27.00
_diffrn_reflns_theta_max 28.32
_diffrn_reflns_theta_min 2.20
_diffrn_standards_number 0
_exptl_absorpt_coefficient_mu 0.448
_exptl_absorpt_correction_T_max 0.9400
_exptl_absorpt_correction_T_min 0.8963
_exptl_absorpt_correction_type multi-scan
_exptl_absorpt_process_details '(SADABS; Blessing, 1995)'
_exptl_crystal_colour colourless
_exptl_crystal_density_diffrn 1.408
_exptl_crystal_density_method 'not measured'
_exptl_crystal_description block
_exptl_crystal_F_000 568
_exptl_crystal_size_max 0.25
_exptl_crystal_size_mid 0.17
_exptl_crystal_size_min 0.14
_refine_diff_density_max 0.402
_refine_diff_density_min -0.351
_refine_ls_extinction_method none
_refine_ls_goodness_of_fit_ref 1.030
_refine_ls_hydrogen_treatment constr
_refine_ls_matrix_type full
_refine_ls_number_parameters 156
_refine_ls_number_reflns 2964
_refine_ls_number_restraints 0
_refine_ls_restrained_S_all 1.030
_refine_ls_R_factor_all 0.0613
_refine_ls_R_factor_gt 0.0471
_refine_ls_shift/su_max 0.001
_refine_ls_shift/su_mean 0.000
_refine_ls_structure_factor_coef Fsqd
_refine_ls_weighting_details 'calc w=1/[\s^2^(Fo^2^)+(0.0529P)^2^+0.2862P] where P=(Fo^2^+2Fc^2^)/3'
_refine_ls_weighting_scheme calc
_refine_ls_wR_factor_gt 0.1050
_refine_ls_wR_factor_ref 0.1110
_reflns_number_gt 2405
_reflns_number_total 2964
_reflns_threshold_expression I>2\s(I)
_cod_data_source_file ob2057.cif
_cod_data_source_block I
_cod_depositor_comments
;
The following automatic conversions were performed:
'_symmetry_cell_setting' value 'Monoclinic' changed to 'monoclinic'
according to '/home/saulius/struct/CIF-dictionaries/cif_core.dic'
dictionary named 'cif_core.dic' version 2.4.1 from 2010-06-29.

Automatic conversion script
Id: cif_fix_enum 1527 2010-12-29 10:47:43Z saulius 

The following automatic conversions were performed:

'_symmetry_cell_setting' value 'Monoclinic' changed to 'monoclinic'
according to /home/saulius/struct/CIF-dictionaries/cif_core.dic
dictionary named 'cif_core.dic' version 2.4.1 from 2010-06-29.

Automatic conversion script
Id: cif_fix_values 1715 2011-07-08 13:25:40Z adriana 
;
_cod_original_sg_symbol_H-M 'P 21/c'
_cod_database_code 2210740
_cod_database_fobs_code 2210740

loop_
_symmetry_equiv_pos_as_xyz
'x, y, z'
'-x, y+1/2, -z+1/2'
'-x, -y, -z'
'x, -y-1/2, z-1/2'

loop_
_atom_site_type_symbol
_atom_site_label
_atom_site_fract_x
_atom_site_fract_y
_atom_site_fract_z
_atom_site_U_iso_or_equiv
_atom_site_adp_type
_atom_site_calc_flag
_atom_site_refinement_flags
_atom_site_occupancy
Cl Cl1 0.30760(8) 0.41964(3) 0.15478(5) 0.01696(15) Uani d . 1
S S1 0.08311(8) 0.90383(3) 0.06451(6) 0.01755(16) Uani d . 1
O O1 0.0187(2) 0.73442(8) -0.12461(15) 0.0195(4) Uani d . 1
N N1 -0.0145(3) 0.76468(9) 0.08976(17) 0.0126(4) Uani d . 1
H H5 -0.0099 0.7506 0.1737 0.015 Uiso calc R 1
C C1 0.1105(3) 0.64540(12) 0.0403(2) 0.0137(4) Uani d . 1
N N2 -0.2666(3) 0.84256(10) 0.02123(17) 0.0137(4) Uani d . 1
C C2 0.0966(3) 0.62037(12) 0.1706(2) 0.0138(4) Uani d . 1
H H1 0.0456 0.6511 0.2356 0.017 Uiso calc R 1
C C3 0.1566(3) 0.55110(12) 0.2060(2) 0.0145(5) Uani d . 1
H H2 0.1458 0.5340 0.2945 0.017 Uiso calc R 1
C C4 0.2331(3) 0.50691(11) 0.1102(2) 0.0133(4) Uani d . 1
C C5 0.2500(3) 0.53082(12) -0.0187(2) 0.0151(5) Uani d . 1
H H3 0.3038 0.5002 -0.0828 0.018 Uiso calc R 1
C C6 0.1878(3) 0.59987(12) -0.0540(2) 0.0143(4) Uani d . 1
H H4 0.1978 0.6164 -0.1430 0.017 Uiso calc R 1
C C7 0.0381(3) 0.71818(12) -0.0057(2) 0.0140(5) Uani d . 1
C C8 -0.0776(3) 0.83673(11) 0.0555(2) 0.0129(4) Uani d . 1
C C9 -0.4027(3) 0.78066(12) 0.0212(2) 0.0167(5) Uani d . 1
H H6 -0.5166 0.7910 -0.0412 0.020 Uiso calc R 1
H H7 -0.3377 0.7369 -0.0113 0.020 Uiso calc R 1
C C10 -0.4707(3) 0.76587(13) 0.1591(2) 0.0213(5) Uani d . 1
H H8 -0.5411 0.8081 0.1897 0.032 Uiso calc R 1
H H9 -0.5567 0.7237 0.1553 0.032 Uiso calc R 1
H H10 -0.3581 0.7563 0.2214 0.032 Uiso calc R 1
C C11 -0.3538(3) 0.91334(12) -0.0115(2) 0.0158(5) Uani d . 1
H H11 -0.4884 0.9142 0.0168 0.019 Uiso calc R 1
H H12 -0.2794 0.9514 0.0389 0.019 Uiso calc R 1
C C12 -0.3563(3) 0.92978(13) -0.1598(2) 0.0191(5) Uani d . 1
H H13 -0.4306 0.8924 -0.2101 0.029 Uiso calc R 1
H H14 -0.2229 0.9305 -0.1877 0.029 Uiso calc R 1
H H15 -0.4169 0.9771 -0.1776 0.029 Uiso calc R 1

loop_
_atom_site_aniso_label
_atom_site_aniso_U_11
_atom_site_aniso_U_22
_atom_site_aniso_U_33
_atom_site_aniso_U_12
_atom_site_aniso_U_13
_atom_site_aniso_U_23
Cl1 0.0196(3) 0.0116(3) 0.0197(3) 0.0030(2) 0.0012(2) 0.0011(2)
S1 0.0185(3) 0.0138(3) 0.0203(3) -0.0029(2) 0.0011(2) 0.0027(2)
O1 0.0324(9) 0.0150(9) 0.0110(8) 0.0030(7) 0.0013(7) 0.0007(6)
N1 0.0184(9) 0.0117(9) 0.0077(8) 0.0015(7) 0.0019(7) 0.0019(7)
C1 0.0126(10) 0.0141(11) 0.0143(11) -0.0008(9) -0.0002(8) -0.0010(9)
N2 0.0165(9) 0.0114(9) 0.0130(9) 0.0022(7) 0.0006(7) 0.0011(7)
C2 0.0149(10) 0.0145(11) 0.0122(10) -0.0004(9) 0.0020(8) -0.0019(8)
C3 0.0158(10) 0.0171(12) 0.0105(10) -0.0013(9) 0.0003(8) 0.0025(8)
C4 0.0114(10) 0.0107(11) 0.0176(11) 0.0006(8) -0.0012(8) 0.0007(8)
C5 0.0144(10) 0.0166(12) 0.0146(11) 0.0010(9) 0.0037(8) -0.0036(9)
C6 0.0164(10) 0.0158(11) 0.0106(10) 0.0008(9) -0.0004(8) 0.0005(8)
C7 0.0134(10) 0.0145(11) 0.0142(11) -0.0030(9) 0.0020(8) 0.0007(9)
C8 0.0190(11) 0.0116(11) 0.0085(10) -0.0002(9) 0.0026(8) -0.0004(8)
C9 0.0168(11) 0.0153(12) 0.0177(11) -0.0034(9) -0.0022(9) -0.0015(9)
C10 0.0213(11) 0.0192(13) 0.0234(12) -0.0052(10) 0.0023(10) 0.0016(10)
C11 0.0176(10) 0.0124(11) 0.0175(11) 0.0024(9) 0.0015(9) 0.0008(9)
C12 0.0238(12) 0.0169(12) 0.0166(11) 0.0060(10) 0.0005(9) 0.0038(9)

loop_
_atom_type_symbol
_atom_type_description
_atom_type_scat_dispersion_real
_atom_type_scat_dispersion_imag
_atom_type_scat_source
C C 0.0033 0.0016 'International Tables Vol C Tables 4.2.6.8 and 6.1.1.4'
H H 0.0000 0.0000 'International Tables Vol C Tables 4.2.6.8 and 6.1.1.4'
N N 0.0061 0.0033 'International Tables Vol C Tables 4.2.6.8 and 6.1.1.4'
O O 0.0106 0.0060 'International Tables Vol C Tables 4.2.6.8 and 6.1.1.4'
S S 0.1246 0.1234 'International Tables Vol C Tables 4.2.6.8 and 6.1.1.4'
Cl Cl 0.1484 0.1585 'International Tables Vol C Tables 4.2.6.8 and 6.1.1.4'

loop_
_geom_angle_atom_site_label_1
_geom_angle_atom_site_label_2
_geom_angle_atom_site_label_3
_geom_angle
_geom_angle_publ_flag
C7 N1 C8 120.72(17) no
C7 N1 H5 119.6 ?
C8 N1 H5 119.6 ?
C2 C1 C6 119.2(2) ?
C2 C1 C7 122.92(19) ?
C6 C1 C7 117.85(19) ?
C8 N2 C11 120.65(18) ?
C8 N2 C9 123.27(18) ?
C11 N2 C9 115.99(17) ?
C3 C2 C1 120.54(19) ?
C3 C2 H1 119.7 ?
C1 C2 H1 119.7 ?
C2 C3 C4 119.10(19) ?
C2 C3 H2 120.4 ?
C4 C3 H2 120.4 ?
C5 C4 C3 121.3(2) ?
C5 C4 Cl1 119.68(17) ?
C3 C4 Cl1 119.02(16) ?
C4 C5 C6 119.37(19) ?
C4 C5 H3 120.3 ?
C6 C5 H3 120.3 ?
C5 C6 C1 120.5(2) ?
C5 C6 H4 119.7 ?
C1 C6 H4 119.7 ?
O1 C7 N1 121.0(2) no
O1 C7 C1 122.07(19) ?
N1 C7 C1 116.90(18) no
N2 C8 N1 114.41(18) yes
N2 C8 S1 126.36(17) yes
N1 C8 S1 119.21(15) yes
N2 C9 C10 112.03(18) ?
N2 C9 H7 109.2 ?
C10 C9 H7 109.2 ?
N2 C9 H6 109.2 ?
C10 C9 H6 109.2 ?
H7 C9 H6 107.9 ?
C9 C10 H10 109.5 ?
C9 C10 H9 109.5 ?
H10 C10 H9 109.5 ?
C9 C10 H8 109.5 ?
H10 C10 H8 109.5 ?
H9 C10 H8 109.5 ?
N2 C11 C12 112.01(18) ?
N2 C11 H12 109.2 ?
C12 C11 H12 109.2 ?
N2 C11 H11 109.2 ?
C12 C11 H11 109.2 ?
H12 C11 H11 107.9 ?
C11 C12 H14 109.5 ?
C11 C12 H15 109.5 ?
H14 C12 H15 109.5 ?
C11 C12 H13 109.5 ?
H14 C12 H13 109.5 ?
H15 C12 H13 109.5 ?

loop_
_geom_bond_atom_site_label_1
_geom_bond_atom_site_label_2
_geom_bond_distance
_geom_bond_publ_flag
Cl1 C4 1.742(2) yes
S1 C8 1.663(2) yes
O1 C7 1.228(3) yes
N1 C7 1.354(3) yes
N1 C8 1.436(3) yes
N1 H5 0.8800 ?
C1 C2 1.396(3) ?
C1 C6 1.398(3) ?
C1 C7 1.497(3) no
N2 C8 1.331(3) yes
N2 C11 1.468(3) ?
N2 C9 1.480(3) ?
C2 C3 1.384(3) ?
C2 H1 0.9500 ?
C3 C4 1.392(3) ?
C3 H2 0.9500 ?
C4 C5 1.379(3) ?
C5 C6 1.385(3) ?
C5 H3 0.9500 ?
C6 H4 0.9500 ?
C9 C10 1.515(3) ?
C9 H7 0.9900 ?
C9 H6 0.9900 ?
C10 H10 0.9800 ?
C10 H9 0.9800 ?
C10 H8 0.9800 ?
C11 C12 1.518(3) ?
C11 H12 0.9900 ?
C11 H11 0.9900 ?
C12 H14 0.9800 ?
C12 H15 0.9800 ?
C12 H13 0.9800 ?

loop_
_geom_hbond_atom_site_label_D
_geom_hbond_atom_site_label_H
_geom_hbond_atom_site_label_A
_geom_hbond_site_symmetry_A
_geom_hbond_distance_DH
_geom_hbond_distance_HA
_geom_hbond_distance_DA
_geom_hbond_angle_DHA
N1 H5 O1 4_576 0.88 2.04 2.8580(10) 155

loop_
_geom_torsion_atom_site_label_1
_geom_torsion_atom_site_label_2
_geom_torsion_atom_site_label_3
_geom_torsion_atom_site_label_4
_geom_torsion
_geom_torsion_publ_flag
C6 C1 C2 C3 -0.7(3) ?
C7 C1 C2 C3 176.55(19) ?
C1 C2 C3 C4 0.7(3) ?
C2 C3 C4 C5 0.0(3) ?
C2 C3 C4 Cl1 -179.76(16) ?
C3 C4 C5 C6 -0.7(3) ?
Cl1 C4 C5 C6 179.05(16) ?
C4 C5 C6 C1 0.7(3) ?
C2 C1 C6 C5 0.0(3) ?
C7 C1 C6 C5 -177.41(19) ?
C8 N1 C7 O1 -5.8(3) yes
C8 N1 C7 C1 177.26(18) ?
C2 C1 C7 O1 -166.5(2) ?
C6 C1 C7 O1 10.8(3) ?
C2 C1 C7 N1 10.4(3) yes
C6 C1 C7 N1 -172.31(18) ?
C11 N2 C8 N1 177.66(17) ?
C9 N2 C8 N1 1.4(3) ?
C11 N2 C8 S1 -0.9(3) ?
C9 N2 C8 S1 -177.20(16) ?
C7 N1 C8 N2 87.3(2) yes
C7 N1 C8 S1 -94.0(2) yes
C8 N2 C9 C10 82.8(2) ?
C11 N2 C9 C10 -93.6(2) ?
C8 N2 C11 C12 91.7(2) ?
C9 N2 C11 C12 -91.7(2) ?

loop_
_cod_related_entry_id
_cod_related_entry_database
_cod_related_entry_code
1 ChemSpider 727791
